data_7100978
loop_
_publ_author_name
'Stephen Barlow'
'Mikhail Yu Antipin'
'Jean-Luc Bredas'
'Veaceslav Coropceanu'
'Simon C. Jones'
'Victor Khrustalev'
'Tiffany L. Kinnibrugh'
'Zerubba Levi'
'Seth R. Marder'
'Chad Risko'
'Neil M. Tucker'

_publ_section_title
;
A mixed-valence bis(diarylamino)stilbene: crystal
structure and comparison of electronic coupling with biphenyl and tolane
analogues
;
_journal_name_full 'Chemical Communications'
_journal_paper_doi 10.1039/b415018j
_journal_year 2005
_chemical_formula_moiety 'C42 H38 N2 O4'
_chemical_formula_sum 'C42 H38 N2 O4'
_chemical_formula_weight 634.74
_space_group_IT_number 14
_symmetry_cell_setting monoclinic
_symmetry_space_group_name_Hall '-P 2ybc'
_symmetry_space_group_name_H-M 'P 1 21/c 1'
_cell_angle_alpha 90.00
_cell_angle_beta 105.886(6)
_cell_angle_gamma 90.00
_cell_formula_units_Z 2
_cell_length_a 10.788(3)
_cell_length_b 12.557(3)
_cell_length_c 12.734(3)
_cell_measurement_temperature 120(2)
_cell_volume 1659.1(7)
_diffrn_ambient_temperature 120(2)
_exptl_crystal_density_diffrn 1.271
_cod_depositor_comments
;
The following automatic conversions were performed:
'_symmetry_cell_setting' value 'Monoclinic' changed to 'monoclinic'
according to '/home/saulius/struct/CIF-dictionaries/cif_core.dic'
dictionary named 'cif_core.dic' version 2.4.1 from 2010-06-29.

Automatic conversion script
Id: cif_fix_enum 1527 2010-12-29 10:47:43Z saulius 
;
_cod_original_sg_symbol_H-M 'P 21/c'
_cod_database_code 7100978

loop_
_symmetry_equiv_pos_as_xyz
'x, y, z'
'-x, y+1/2, -z+1/2'
'-x, -y, -z'
'x, -y-1/2, z-1/2'

loop_
_atom_site_label
_atom_site_type_symbol
_atom_site_fract_x
_atom_site_fract_y
_atom_site_fract_z
_atom_site_U_iso_or_equiv
_atom_site_adp_type
_atom_site_occupancy
_atom_site_symmetry_multiplicity
_atom_site_calc_flag
_atom_site_refinement_flags
_atom_site_disorder_assembly
_atom_site_disorder_group
N1 N 0.24781(16) 0.94160(13) 0.09034(14) 0.0439(4) Uani 1 1 d . . .
O1 O 0.42098(15) 1.14729(13) 0.49220(12) 0.0582(4) Uani 1 1 d . . .
O2 O 0.19587(15) 1.20496(12) -0.27111(12) 0.0552(4) Uani 1 1 d . . .
C1 C 0.03687(19) 0.52399(17) 0.04483(17) 0.0403(5) Uani 1 1 d . . .
H1 H 0.0576(18) 0.4825(15) 0.1083(16) 0.044(6) Uiso 1 1 d . . .
C2 C 0.09607(19) 0.62819(16) 0.05301(16) 0.0384(5) Uani 1 1 d . . .
C3 C 0.0819(2) 0.69719(17) -0.03646(18) 0.0401(5) Uani 1 1 d . . .
H3 H 0.0269(17) 0.6749(14) -0.1143(16) 0.038(5) Uiso 1 1 d . . .
C4 C 0.13275(19) 0.79854(17) -0.02435(18) 0.0399(5) Uani 1 1 d . . .
H4 H 0.1207(17) 0.8477(15) -0.0892(15) 0.037(5) Uiso 1 1 d . . .
C5 C 0.20111(19) 0.83790(16) 0.07845(17) 0.0412(5) Uani 1 1 d . . .
C6 C 0.2203(2) 0.76808(17) 0.16679(19) 0.0442(5) Uani 1 1 d . . .
H6 H 0.2708(19) 0.7920(16) 0.2351(17) 0.049(6) Uiso 1 1 d . . .
C7 C 0.1681(2) 0.66697(17) 0.15369(19) 0.0437(5) Uani 1 1 d . . .
H7 H 0.1830(16) 0.6181(14) 0.2183(14) 0.030(5) Uiso 1 1 d . . .
C8 C 0.2925(2) 0.99287(16) 0.19429(17) 0.0422(5) Uani 1 1 d . . .
C9 C 0.2201(2) 0.99478(18) 0.26939(18) 0.0483(6) Uani 1 1 d . . .
H9 H 0.1387(19) 0.9598(15) 0.2534(15) 0.041(6) Uiso 1 1 d . . .
C10 C 0.2663(2) 1.04632(18) 0.36796(19) 0.0503(6) Uani 1 1 d . . .
H10 H 0.210(2) 1.0467(16) 0.4215(17) 0.059(6) Uiso 1 1 d . . .
C11 C 0.3843(2) 1.09784(17) 0.39259(17) 0.0440(5) Uani 1 1 d . . .
C12 C 0.4557(2) 1.09832(18) 0.31810(19) 0.0473(6) Uani 1 1 d . . .
H12 H 0.5365(19) 1.1367(16) 0.3297(15) 0.045(6) Uiso 1 1 d . . .
C13 C 0.4084(2) 1.04587(17) 0.21949(19) 0.0458(5) Uani 1 1 d . . .
H13 H 0.4529(18) 1.0488(15) 0.1648(16) 0.042(6) Uiso 1 1 d . . .
C14 C 0.2363(2) 1.00794(16) -0.00386(16) 0.0399(5) Uani 1 1 d . . .
C15 C 0.3185(2) 0.99691(17) -0.06827(18) 0.0466(6) Uani 1 1 d . . .
H15 H 0.3911(18) 0.9429(16) -0.0496(15) 0.042(6) Uiso 1 1 d . . .
C16 C 0.3072(2) 1.06108(17) -0.15898(18) 0.0447(5) Uani 1 1 d . . .
H16 H 0.3682(18) 1.0509(15) -0.2076(15) 0.044(6) Uiso 1 1 d . . .
C17 C 0.2141(2) 1.13935(16) -0.18363(17) 0.0414(5) Uani 1 1 d . . .
C18 C 0.1312(2) 1.15174(19) -0.11809(19) 0.0496(6) Uani 1 1 d . . .
H18 H 0.0662(19) 1.2059(16) -0.1387(16) 0.049(6) Uiso 1 1 d . . .
C19 C 0.1431(2) 1.08676(19) -0.02938(19) 0.0499(6) Uani 1 1 d . . .
H19 H 0.076(2) 1.0921(16) 0.0164(17) 0.054(6) Uiso 1 1 d . . .
C20 C 0.2754(3) 1.1891(2) -0.3424(2) 0.0566(7) Uani 1 1 d . . .
H20C H 0.366(2) 1.2062(16) -0.3053(16) 0.050(6) Uiso 1 1 d . . .
H20B H 0.237(2) 1.2449(18) -0.4062(19) 0.065(7) Uiso 1 1 d . . .
H20A H 0.262(2) 1.116(2) -0.372(2) 0.077(8) Uiso 1 1 d . . .
C21 C 0.5375(3) 1.2055(3) 0.5173(3) 0.0647(8) Uani 1 1 d . . .
H21C H 0.533(2) 1.258(2) 0.462(2) 0.070(8) Uiso 1 1 d . . .
H21B H 0.612(3) 1.156(2) 0.519(2) 0.086(9) Uiso 1 1 d . . .
H21A H 0.549(2) 1.238(2) 0.589(2) 0.090(9) Uiso 1 1 d . . .

loop_
_atom_site_aniso_label
_atom_site_aniso_U_11
_atom_site_aniso_U_22
_atom_site_aniso_U_33
_atom_site_aniso_U_23
_atom_site_aniso_U_13
_atom_site_aniso_U_12
N1 0.0575(11) 0.0364(10) 0.0394(11) -0.0055(8) 0.0159(9) -0.0091(9)
O1 0.0649(10) 0.0603(11) 0.0464(10) -0.0084(8) 0.0102(8) -0.0183(9)
O2 0.0710(11) 0.0463(10) 0.0446(9) 0.0075(7) 0.0094(8) 0.0036(8)
C1 0.0435(13) 0.0361(12) 0.0422(14) 0.0000(10) 0.0131(10) 0.0084(10)
C2 0.0397(12) 0.0364(12) 0.0409(13) -0.0015(10) 0.0139(10) 0.0040(10)
C3 0.0388(12) 0.0403(13) 0.0415(13) -0.0026(10) 0.0115(10) 0.0052(10)
C4 0.0425(12) 0.0373(12) 0.0415(13) 0.0013(10) 0.0143(10) 0.0023(10)
C5 0.0421(12) 0.0383(13) 0.0458(14) -0.0025(10) 0.0162(10) 0.0001(10)
C6 0.0487(14) 0.0418(14) 0.0389(13) -0.0027(11) 0.0066(11) 0.0002(11)
C7 0.0511(13) 0.0375(13) 0.0420(14) 0.0049(10) 0.0120(11) 0.0062(11)
C8 0.0510(13) 0.0364(12) 0.0401(13) -0.0020(9) 0.0140(10) -0.0020(10)
C9 0.0498(14) 0.0504(14) 0.0480(14) -0.0060(11) 0.0188(11) -0.0166(12)
C10 0.0585(15) 0.0524(15) 0.0464(15) -0.0057(11) 0.0252(12) -0.0136(12)
C11 0.0510(13) 0.0409(13) 0.0388(13) -0.0013(10) 0.0099(10) -0.0063(11)
C12 0.0406(13) 0.0458(14) 0.0542(15) -0.0009(11) 0.0106(11) -0.0073(11)
C13 0.0434(13) 0.0498(14) 0.0472(14) -0.0027(11) 0.0178(11) -0.0005(11)
C14 0.0480(13) 0.0327(12) 0.0394(13) -0.0039(9) 0.0127(10) -0.0032(10)
C15 0.0532(14) 0.0382(13) 0.0511(15) 0.0055(10) 0.0188(11) 0.0092(11)
C16 0.0520(13) 0.0419(13) 0.0441(13) 0.0031(10) 0.0195(11) 0.0045(11)
C17 0.0478(13) 0.0352(12) 0.0379(12) -0.0042(9) 0.0061(10) -0.0033(10)
C18 0.0475(14) 0.0462(14) 0.0502(15) -0.0022(11) 0.0048(11) 0.0124(12)
C19 0.0475(13) 0.0564(15) 0.0481(15) -0.0060(12) 0.0171(11) 0.0053(12)
C20 0.0702(19) 0.0537(17) 0.0446(15) 0.0058(13) 0.0138(14) -0.0104(15)
C21 0.068(2) 0.065(2) 0.0513(19) -0.0082(15) 0.0000(14) -0.0198(17)

loop_
_geom_bond_atom_site_label_1
_geom_bond_atom_site_label_2
_geom_bond_distance
_geom_bond_site_symmetry_2
_geom_bond_publ_flag
N1 C5 1.389(2) . ?
N1 C8 1.432(3) . ?
N1 C14 1.438(3) . ?
O1 C11 1.370(2) . ?
O1 C21 1.413(3) . ?
O2 C17 1.356(2) . ?
O2 C20 1.423(3) . ?
C1 C1 1.343(4) 3_565 ?
C1 C2 1.447(3) . ?
C1 H1 0.936(19) . ?
C2 C7 1.393(3) . ?
C2 C3 1.406(3) . ?
C3 C4 1.378(3) . ?
C3 H3 1.044(19) . ?
C4 C5 1.405(3) . ?
C4 H4 1.010(18) . ?
C5 C6 1.396(3) . ?
C6 C7 1.380(3) . ?
C6 H6 0.94(2) . ?
C7 H7 1.004(17) . ?
C8 C13 1.374(3) . ?
C8 C9 1.391(3) . ?
C9 C10 1.378(3) . ?
C9 H9 0.953(19) . ?
C10 C11 1.386(3) . ?
C10 H10 1.03(2) . ?
C11 C12 1.376(3) . ?
C12 C13 1.386(3) . ?
C12 H12 0.97(2) . ?
C13 H13 0.948(19) . ?
C14 C15 1.370(3) . ?
C14 C19 1.385(3) . ?
C15 C16 1.386(3) . ?
C15 H15 1.01(2) . ?
C16 C17 1.378(3) . ?
C16 H16 1.027(19) . ?
C17 C18 1.389(3) . ?
C18 C19 1.371(3) . ?
C18 H18 0.96(2) . ?
C19 H19 1.05(2) . ?
C20 H20C 0.99(2) . ?
C20 H20B 1.07(2) . ?
C20 H20A 0.99(3) . ?
C21 H21C 0.96(3) . ?
C21 H21B 1.01(3) . ?
C21 H21A 0.98(3) . ?
